data_2223114
loop_
_publ_author_name
'Huang, Ting-Hong'
'Jiang, Xuan-Feng'
'Gui, Liu-Cheng'
'Wang, Xiu-Jian'
'Cen, Zhong-Min'

_publ_section_title
;{\m-<i>trans</i>-<i>N</i>,<i>N</i>'-Bis[(diphenylphosphanyl)methyl]benzene-1,4-diamine-\k^2^<i>P</i>:<i>P</i>'}bis{(acetonitrile-\k<i>N</i>)[dipyrido[3,2-<i>a</i>:2',3'-<i>c</i>]phenazine-\k^2^<i>N</i>^4^,<i>N</i>^5^]copper(I)}
 bis(tetrafluoridoborate)
;
_journal_coeditor_code HY2208
_journal_issue 9
_journal_name_full 'Acta Crystallographica Section E'
_journal_page_first m1085
_journal_paper_doi 10.1107/S1600536809031754
_journal_volume 65
_journal_year 2009
_chemical_formula_iupac '[Cu2 (C2 H3 N)2 (C18 H10 N4)2 (C32 H30 N2 P2)] (B F4)2'
_chemical_formula_moiety 'C72 H56 Cu2 N12 P2 2+, 2(B F4 -)'
_chemical_formula_sum 'C72 H56 B2 Cu2 F8 N12 P2'
_chemical_formula_weight 1451.93
_chemical_name_systematic
;{\m-<i>trans</i>-<i>N</i>,<i>N</i>'-Bis[(diphenylphosphanyl)methyl]benzene-
1,4-diamine-\k^2^<i>P</i>:<i>P</i>'}bis{(acetonitrile-\k<i>N</i>)[dipyrido[3,2-
<i>a</i>:2',3'-<i>c</i>]phenazine-\k^2^<i>N</i>^4^,<i>N</i>^5^]copper(I)}
bis(tetrafluoridoborate)
;
_space_group_IT_number 2
_symmetry_cell_setting triclinic
_symmetry_space_group_name_Hall '-P 1'
_symmetry_space_group_name_H-M 'P -1'
_atom_sites_solution_hydrogens geom
_atom_sites_solution_primary direct
_atom_sites_solution_secondary difmap
_audit_creation_method SHELXL-97
_cell_angle_alpha 84.9050(10)
_cell_angle_beta 68.2500(10)
_cell_angle_gamma 66.7320(10)
_cell_formula_units_Z 1
_cell_length_a 12.1074(3)
_cell_length_b 12.3354(2)
_cell_length_c 12.6262(3)
_cell_measurement_reflns_used 12749
_cell_measurement_temperature 293(2)
_cell_measurement_theta_max 27.48
_cell_measurement_theta_min 2.57
_cell_volume 1605.35(6)
_computing_cell_refinement 'CrystalClear (Rigaku 2005)'
_computing_data_collection 'CrystalClear (Rigaku 2005)'
_computing_data_reduction 'CrystalClear (Rigaku 2005)'
_computing_molecular_graphics 'SHELXTL (Sheldrick, 2008)'
_computing_publication_material 'SHELXTL (Sheldrick, 2008)'
_computing_structure_refinement 'SHELXL97 (Sheldrick, 2008)'
_computing_structure_solution 'SHELXS97 (Sheldrick, 2008)'
_diffrn_ambient_temperature 293(2)
_diffrn_measured_fraction_theta_full 0.990
_diffrn_measured_fraction_theta_max 0.990
_diffrn_measurement_device_type 'Rigaku Mercury CCD'
_diffrn_measurement_method \w
_diffrn_radiation_monochromator graphite
_diffrn_radiation_source 'fine-focus sealed tube'
_diffrn_radiation_type MoK\a
_diffrn_radiation_wavelength 0.71073
_diffrn_reflns_av_R_equivalents 0.0195
_diffrn_reflns_av_sigmaI/netI 0.0258
_diffrn_reflns_limit_h_max 15
_diffrn_reflns_limit_h_min -15
_diffrn_reflns_limit_k_max 16
_diffrn_reflns_limit_k_min -14
_diffrn_reflns_limit_l_max 16
_diffrn_reflns_limit_l_min -16
_diffrn_reflns_number 15862
_diffrn_reflns_theta_full 27.48
_diffrn_reflns_theta_max 27.48
_diffrn_reflns_theta_min 3.07
_exptl_absorpt_coefficient_mu 0.791
_exptl_absorpt_correction_T_max 0.8578
_exptl_absorpt_correction_T_min 0.7858
_exptl_absorpt_correction_type multi-scan
_exptl_absorpt_process_details '(CrystalClear; Rigaku, 2005)'
_exptl_crystal_colour red
_exptl_crystal_density_diffrn 1.502
_exptl_crystal_density_method 'not measured'
_exptl_crystal_description block
_exptl_crystal_F_000 742
_exptl_crystal_size_max 0.32
_exptl_crystal_size_mid 0.24
_exptl_crystal_size_min 0.20
_refine_diff_density_max 0.803
_refine_diff_density_min -0.584
_refine_ls_extinction_method none
_refine_ls_goodness_of_fit_ref 1.076
_refine_ls_hydrogen_treatment constr
_refine_ls_matrix_type full
_refine_ls_number_parameters 443
_refine_ls_number_reflns 7288
_refine_ls_number_restraints 0
_refine_ls_restrained_S_all 1.076
_refine_ls_R_factor_all 0.0498
_refine_ls_R_factor_gt 0.0405
_refine_ls_shift/su_max 0.001
_refine_ls_shift/su_mean 0.000
_refine_ls_structure_factor_coef Fsqd
_refine_ls_weighting_details 'calc w=1/[\s^2^(Fo^2^)+(0.0641P)^2^+1.098P] where P=(Fo^2^+2Fc^2^)/3'
_refine_ls_weighting_scheme calc
_refine_ls_wR_factor_gt 0.1089
_refine_ls_wR_factor_ref 0.1192
_reflns_number_gt 6153
_reflns_number_total 7288
_reflns_threshold_expression >2\s(I)
_cod_data_source_file hy2208.cif
_cod_data_source_block I
_cod_depositor_comments
;
The following automatic conversions were performed:
'_symmetry_cell_setting' value 'Triclinic' changed to 'triclinic'
according to '/home/saulius/struct/CIF-dictionaries/cif_core.dic'
dictionary named 'cif_core.dic' version 2.4.1 from 2010-06-29.

Automatic conversion script
Id: cif_fix_enum 1527 2010-12-29 10:47:43Z saulius 

The following automatic conversions were performed:

'_symmetry_cell_setting' value 'Triclinic' changed to 'triclinic'
according to /home/saulius/struct/CIF-dictionaries/cif_core.dic
dictionary named 'cif_core.dic' version 2.4.1 from 2010-06-29.

Automatic conversion script
Id: cif_fix_values 1715 2011-07-08 13:25:40Z adriana 
;
_cod_database_code 2223114
_cod_database_fobs_code 2223114

loop_
_symmetry_equiv_pos_as_xyz
'x, y, z'
'-x, -y, -z'

loop_
_atom_site_type_symbol
_atom_site_label
_atom_site_fract_x
_atom_site_fract_y
_atom_site_fract_z
_atom_site_U_iso_or_equiv
_atom_site_adp_type
_atom_site_calc_flag
_atom_site_refinement_flags
_atom_site_occupancy
_atom_site_disorder_assembly
_atom_site_disorder_group
Cu Cu1 0.10933(3) 0.22834(2) 0.22835(2) 0.02592(10) Uani d . 1 . .
P P2 -0.08284(5) 0.22819(5) 0.26979(4) 0.02005(12) Uani d . 1 . .
N N1 -0.17869(19) 0.45511(16) 0.19707(16) 0.0271(4) Uani d . 1 . .
H H1A -0.2264 0.5113 0.2499 0.033 Uiso calc R 1 . .
N N2 0.09991(17) 0.39591(17) 0.25741(15) 0.0243(4) Uani d . 1 . .
N N3 0.24317(17) 0.24169(16) 0.07427(16) 0.0235(4) Uani d . 1 . .
N N4 0.28443(17) 0.67402(16) 0.06715(16) 0.0235(4) Uani d . 1 . .
N N5 0.43829(17) 0.50979(16) -0.12465(15) 0.0229(4) Uani d . 1 . .
N N6 0.2192(2) 0.1156(2) 0.3096(2) 0.0385(5) Uani d . 1 . .
C C1 -0.0878(2) 0.47431(18) 0.09971(18) 0.0217(4) Uani d . 1 . .
C C2 -0.0740(2) 0.58216(18) 0.09225(18) 0.0236(4) Uani d . 1 . .
H H2A -0.1231 0.6381 0.1539 0.028 Uiso calc R 1 . .
C C3 0.0115(2) 0.60781(18) -0.00522(19) 0.0239(4) Uani d . 1 . .
H H3A 0.0181 0.6807 -0.0077 0.029 Uiso calc R 1 . .
C C4 -0.1965(2) 0.34561(19) 0.21331(19) 0.0252(4) Uani d . 1 . .
H H4A -0.1872 0.3157 0.1407 0.030 Uiso calc R 1 . .
H H4B -0.2841 0.3614 0.2657 0.030 Uiso calc R 1 . .
C C5 -0.1659(2) 0.24715(19) 0.42484(18) 0.0233(4) Uani d . 1 . .
C C6 -0.2826(3) 0.3388(2) 0.4826(2) 0.0369(5) Uani d . 1 . .
H H6A -0.3246 0.3960 0.4420 0.044 Uiso calc R 1 . .
C C7 -0.3369(3) 0.3449(3) 0.6016(2) 0.0450(7) Uani d . 1 . .
H H7A -0.4155 0.4060 0.6399 0.054 Uiso calc R 1 . .
C C8 -0.2757(3) 0.2619(3) 0.6627(2) 0.0456(7) Uani d . 1 . .
H H8A -0.3124 0.2669 0.7421 0.055 Uiso calc R 1 . .
C C9 -0.1597(3) 0.1711(3) 0.6061(2) 0.0435(6) Uani d . 1 . .
H H9A -0.1184 0.1141 0.6473 0.052 Uiso calc R 1 . .
C C10 -0.1044(3) 0.1641(2) 0.4884(2) 0.0346(5) Uani d . 1 . .
H H10A -0.0252 0.1032 0.4511 0.042 Uiso calc R 1 . .
C C11 -0.1028(2) 0.09916(18) 0.23379(18) 0.0225(4) Uani d . 1 . .
C C12 0.0021(2) 0.0079(2) 0.1606(2) 0.0340(5) Uani d . 1 . .
H H12A 0.0829 0.0121 0.1315 0.041 Uiso calc R 1 . .
C C13 -0.0124(3) -0.0894(2) 0.1304(3) 0.0458(7) Uani d . 1 . .
H H13A 0.0584 -0.1500 0.0808 0.055 Uiso calc R 1 . .
C C14 -0.1316(3) -0.0966(2) 0.1738(3) 0.0422(6) Uani d . 1 . .
H H14A -0.1408 -0.1629 0.1547 0.051 Uiso calc R 1 . .
C C15 -0.2375(3) -0.0056(2) 0.2456(2) 0.0394(6) Uani d . 1 . .
H H15A -0.3182 -0.0101 0.2737 0.047 Uiso calc R 1 . .
C C16 -0.2240(2) 0.0923(2) 0.2760(2) 0.0314(5) Uani d . 1 . .
H H16A -0.2955 0.1535 0.3244 0.038 Uiso calc R 1 . .
C C17 0.3083(2) 0.16616(19) -0.0179(2) 0.0285(5) Uani d . 1 . .
H H17A 0.2994 0.0942 -0.0134 0.034 Uiso calc R 1 . .
C C18 0.3884(2) 0.1896(2) -0.1201(2) 0.0323(5) Uani d . 1 . .
H H18A 0.4305 0.1351 -0.1829 0.039 Uiso calc R 1 . .
C C19 0.4051(2) 0.2946(2) -0.12743(19) 0.0266(4) Uani d . 1 . .
H H19A 0.4584 0.3120 -0.1954 0.032 Uiso calc R 1 . .
C C20 0.3411(2) 0.37443(18) -0.03170(18) 0.0221(4) Uani d . 1 . .
C C21 0.25879(19) 0.34513(18) 0.06730(17) 0.0203(4) Uani d . 1 . .
C C22 0.35395(19) 0.48708(18) -0.03267(17) 0.0203(4) Uani d . 1 . .
C C23 0.4471(2) 0.61545(19) -0.12338(18) 0.0228(4) Uani d . 1 . .
C C24 0.5343(2) 0.6453(2) -0.2205(2) 0.0284(5) Uani d . 1 . .
H H24A 0.5846 0.5925 -0.2846 0.034 Uiso calc R 1 . .
C C25 0.5442(2) 0.7513(2) -0.2196(2) 0.0319(5) Uani d . 1 . .
H H25A 0.6007 0.7708 -0.2836 0.038 Uiso calc R 1 . .
C C26 0.4696(2) 0.8321(2) -0.1225(2) 0.0321(5) Uani d . 1 . .
H H26A 0.4793 0.9033 -0.1228 0.039 Uiso calc R 1 . .
C C27 0.3836(2) 0.8074(2) -0.0283(2) 0.0293(5) Uani d . 1 . .
H H27A 0.3344 0.8619 0.0346 0.035 Uiso calc R 1 . .
C C28 0.3696(2) 0.69847(19) -0.02664(19) 0.0233(4) Uani d . 1 . .
C C29 0.27640(19) 0.57019(18) 0.06501(17) 0.0208(4) Uani d . 1 . .
C C30 0.1861(2) 0.54033(19) 0.16478(17) 0.0213(4) Uani d . 1 . .
C C31 0.1007(2) 0.6216(2) 0.25919(19) 0.0272(4) Uani d . 1 . .
H H31A 0.1013 0.6966 0.2607 0.033 Uiso calc R 1 . .
C C32 0.0160(2) 0.5884(2) 0.3496(2) 0.0321(5) Uani d . 1 . .
H H32A -0.0428 0.6413 0.4122 0.039 Uiso calc R 1 . .
C C33 0.0201(2) 0.4748(2) 0.34555(19) 0.0304(5) Uani d . 1 . .
H H33A -0.0359 0.4526 0.4077 0.037 Uiso calc R 1 . .
C C34 0.18047(19) 0.42966(19) 0.16690(17) 0.0214(4) Uani d . 1 . .
C C35 0.2723(3) 0.0633(3) 0.3657(3) 0.0412(6) Uani d . 1 . .
C C36 0.3417(4) -0.0034(4) 0.4389(3) 0.0687(11) Uani d . 1 . .
H H36A 0.4198 0.0095 0.4199 0.103 Uiso calc R 1 . .
H H36B 0.3627 -0.0862 0.4274 0.103 Uiso calc R 1 . .
H H36C 0.2882 0.0225 0.5174 0.103 Uiso calc R 1 . .
B B1 0.3624(3) 0.2824(3) 0.5497(3) 0.0415(7) Uani d . 1 . .
F F1 0.3397(4) 0.3829(3) 0.5988(3) 0.1497(16) Uani d . 1 . .
F F2 0.2814(2) 0.2991(4) 0.4946(2) 0.1521(18) Uani d . 1 . .
F F3 0.3415(4) 0.2126(3) 0.6392(3) 0.1330(13) Uani d . 1 . .
F F4 0.4840(2) 0.2329(3) 0.47575(19) 0.0965(9) Uani d . 1 . .

loop_
_atom_site_aniso_label
_atom_site_aniso_U_11
_atom_site_aniso_U_22
_atom_site_aniso_U_33
_atom_site_aniso_U_12
_atom_site_aniso_U_13
_atom_site_aniso_U_23
Cu1 0.02530(15) 0.03051(16) 0.02609(16) -0.01641(12) -0.00980(11) 0.01035(11)
P2 0.0219(3) 0.0217(3) 0.0183(3) -0.0115(2) -0.0070(2) 0.00549(19)
N1 0.0339(10) 0.0211(8) 0.0254(10) -0.0120(8) -0.0094(8) 0.0054(7)
N2 0.0240(9) 0.0328(10) 0.0186(9) -0.0149(8) -0.0074(7) 0.0058(7)
N3 0.0220(8) 0.0247(9) 0.0244(9) -0.0103(7) -0.0085(7) 0.0052(7)
N4 0.0230(9) 0.0243(9) 0.0239(9) -0.0097(7) -0.0090(7) 0.0021(7)
N5 0.0222(8) 0.0267(9) 0.0211(9) -0.0115(7) -0.0080(7) 0.0044(7)
N6 0.0364(11) 0.0447(12) 0.0473(13) -0.0256(10) -0.0234(10) 0.0239(10)
C1 0.0260(10) 0.0210(9) 0.0223(10) -0.0100(8) -0.0137(8) 0.0071(8)
C2 0.0301(11) 0.0208(10) 0.0224(10) -0.0094(9) -0.0133(9) 0.0030(8)
C3 0.0318(11) 0.0188(9) 0.0266(11) -0.0118(9) -0.0154(9) 0.0055(8)
C4 0.0257(10) 0.0267(10) 0.0262(11) -0.0122(9) -0.0122(9) 0.0092(8)
C5 0.0277(10) 0.0276(10) 0.0190(10) -0.0173(9) -0.0067(8) 0.0024(8)
C6 0.0361(13) 0.0379(13) 0.0299(13) -0.0126(11) -0.0062(10) -0.0005(10)
C7 0.0399(14) 0.0537(17) 0.0315(14) -0.0204(13) 0.0034(11) -0.0143(12)
C8 0.0491(16) 0.079(2) 0.0187(12) -0.0401(16) -0.0059(11) -0.0017(12)
C9 0.0506(16) 0.0622(18) 0.0270(13) -0.0295(15) -0.0184(12) 0.0127(12)
C10 0.0368(13) 0.0413(13) 0.0247(12) -0.0149(11) -0.0114(10) 0.0063(10)
C11 0.0289(10) 0.0214(9) 0.0192(10) -0.0110(9) -0.0102(8) 0.0037(8)
C12 0.0303(12) 0.0300(12) 0.0368(13) -0.0082(10) -0.0103(10) -0.0012(10)
C13 0.0467(16) 0.0277(12) 0.0545(18) -0.0031(12) -0.0192(14) -0.0102(12)
C14 0.0585(17) 0.0266(12) 0.0513(17) -0.0180(12) -0.0291(14) 0.0012(11)
C15 0.0446(15) 0.0397(14) 0.0466(16) -0.0259(12) -0.0208(12) 0.0062(12)
C16 0.0318(12) 0.0314(12) 0.0311(12) -0.0154(10) -0.0076(10) -0.0011(9)
C17 0.0316(11) 0.0220(10) 0.0310(12) -0.0119(9) -0.0087(10) 0.0003(9)
C18 0.0355(12) 0.0278(11) 0.0280(12) -0.0121(10) -0.0047(10) -0.0041(9)
C19 0.0264(11) 0.0287(11) 0.0206(10) -0.0119(9) -0.0026(8) 0.0002(8)
C20 0.0210(9) 0.0235(10) 0.0215(10) -0.0083(8) -0.0084(8) 0.0032(8)
C21 0.0205(9) 0.0220(9) 0.0205(10) -0.0097(8) -0.0089(8) 0.0039(8)
C22 0.0193(9) 0.0231(10) 0.0194(10) -0.0091(8) -0.0076(8) 0.0035(8)
C23 0.0208(9) 0.0272(10) 0.0229(10) -0.0115(8) -0.0095(8) 0.0059(8)
C24 0.0257(11) 0.0339(12) 0.0255(11) -0.0146(10) -0.0070(9) 0.0060(9)
C25 0.0296(11) 0.0371(12) 0.0339(13) -0.0198(10) -0.0120(10) 0.0128(10)
C26 0.0317(12) 0.0269(11) 0.0421(14) -0.0159(10) -0.0151(11) 0.0095(10)
C27 0.0288(11) 0.0241(11) 0.0352(13) -0.0105(9) -0.0122(10) 0.0029(9)
C28 0.0213(10) 0.0242(10) 0.0268(11) -0.0097(8) -0.0113(8) 0.0058(8)
C29 0.0200(9) 0.0235(10) 0.0198(10) -0.0084(8) -0.0085(8) 0.0026(8)
C30 0.0210(9) 0.0258(10) 0.0185(10) -0.0104(8) -0.0079(8) 0.0029(8)
C31 0.0275(11) 0.0306(11) 0.0230(11) -0.0125(9) -0.0068(9) -0.0012(9)
C32 0.0319(12) 0.0409(13) 0.0201(11) -0.0161(11) -0.0028(9) -0.0030(9)
C33 0.0289(11) 0.0440(13) 0.0176(10) -0.0184(11) -0.0035(9) 0.0031(9)
C34 0.0189(9) 0.0291(10) 0.0180(10) -0.0101(8) -0.0085(8) 0.0049(8)
C35 0.0403(14) 0.0471(15) 0.0474(16) -0.0264(13) -0.0222(13) 0.0224(13)
C36 0.075(2) 0.082(3) 0.069(2) -0.035(2) -0.051(2) 0.041(2)
B1 0.0398(16) 0.0427(16) 0.0314(15) -0.0105(14) -0.0062(13) -0.0043(12)
F1 0.203(4) 0.0699(18) 0.118(3) -0.039(2) -0.001(3) -0.0445(17)
F2 0.0429(13) 0.326(5) 0.0545(15) -0.038(2) -0.0104(11) -0.029(2)
F3 0.194(4) 0.138(3) 0.089(2) -0.106(3) -0.043(2) 0.058(2)
F4 0.0443(11) 0.151(2) 0.0487(13) 0.0050(13) -0.0107(10) -0.0139(14)

loop_
_atom_type_symbol
_atom_type_description
_atom_type_scat_dispersion_real
_atom_type_scat_dispersion_imag
_atom_type_scat_source
C C 0.0033 0.0016 'International Tables Vol C Tables 4.2.6.8 and 6.1.1.4'
H H 0.0000 0.0000 'International Tables Vol C Tables 4.2.6.8 and 6.1.1.4'
B B 0.0013 0.0007 'International Tables Vol C Tables 4.2.6.8 and 6.1.1.4'
N N 0.0061 0.0033 'International Tables Vol C Tables 4.2.6.8 and 6.1.1.4'
F F 0.0171 0.0103 'International Tables Vol C Tables 4.2.6.8 and 6.1.1.4'
P P 0.1023 0.0942 'International Tables Vol C Tables 4.2.6.8 and 6.1.1.4'
Cu Cu 0.3201 1.2651 'International Tables Vol C Tables 4.2.6.8 and 6.1.1.4'

loop_
_geom_angle_atom_site_label_1
_geom_angle_atom_site_label_2
_geom_angle_atom_site_label_3
_geom_angle_site_symmetry_1
_geom_angle_site_symmetry_3
_geom_angle
_geom_angle_publ_flag
N6 Cu1 N3 . . 103.38(8) ?
N6 Cu1 N2 . . 106.93(8) ?
N3 Cu1 N2 . . 80.51(7) ?
N6 Cu1 P2 . . 116.55(6) ?
N3 Cu1 P2 . . 130.67(5) ?
N2 Cu1 P2 . . 111.75(5) ?
C11 P2 C5 . . 102.19(9) ?
C11 P2 C4 . . 99.92(10) ?
C5 P2 C4 . . 104.86(10) ?
C11 P2 Cu1 . . 121.19(7) ?
C5 P2 Cu1 . . 108.62(7) ?
C4 P2 Cu1 . . 117.95(7) ?
C1 N1 C4 . . 122.88(19) ?
C1 N1 H1A . . 118.6 ?
C4 N1 H1A . . 118.6 ?
C33 N2 C34 . . 117.71(19) ?
C33 N2 Cu1 . . 129.25(15) ?
C34 N2 Cu1 . . 112.74(14) ?
C17 N3 C21 . . 117.82(18) ?
C17 N3 Cu1 . . 128.72(15) ?
C21 N3 Cu1 . . 113.35(14) ?
C29 N4 C28 . . 117.24(18) ?
C22 N5 C23 . . 117.20(18) ?
C35 N6 Cu1 . . 171.4(3) ?
N1 C1 C2 . . 119.23(19) ?
N1 C1 C3 . 2_565 123.28(19) ?
C2 C1 C3 . 2_565 117.44(19) ?
C3 C2 C1 . . 121.5(2) ?
C3 C2 H2A . . 119.2 ?
C1 C2 H2A . . 119.2 ?
C2 C3 C1 . 2_565 121.04(19) ?
C2 C3 H3A . . 119.5 ?
C1 C3 H3A 2_565 . 119.5 ?
N1 C4 P2 . . 115.05(15) ?
N1 C4 H4A . . 108.5 ?
P2 C4 H4A . . 108.5 ?
N1 C4 H4B . . 108.5 ?
P2 C4 H4B . . 108.5 ?
H4A C4 H4B . . 107.5 ?
C6 C5 C10 . . 118.6(2) ?
C6 C5 P2 . . 124.84(18) ?
C10 C5 P2 . . 116.59(18) ?
C5 C6 C7 . . 119.9(3) ?
C5 C6 H6A . . 120.0 ?
C7 C6 H6A . . 120.0 ?
C8 C7 C6 . . 120.8(3) ?
C8 C7 H7A . . 119.6 ?
C6 C7 H7A . . 119.6 ?
C7 C8 C9 . . 119.7(2) ?
C7 C8 H8A . . 120.2 ?
C9 C8 H8A . . 120.2 ?
C8 C9 C10 . . 120.3(3) ?
C8 C9 H9A . . 119.9 ?
C10 C9 H9A . . 119.9 ?
C9 C10 C5 . . 120.8(3) ?
C9 C10 H10A . . 119.6 ?
C5 C10 H10A . . 119.6 ?
C12 C11 C16 . . 119.2(2) ?
C12 C11 P2 . . 119.89(17) ?
C16 C11 P2 . . 120.85(17) ?
C13 C12 C11 . . 120.5(2) ?
C13 C12 H12A . . 119.8 ?
C11 C12 H12A . . 119.8 ?
C14 C13 C12 . . 120.1(3) ?
C14 C13 H13A . . 119.9 ?
C12 C13 H13A . . 119.9 ?
C13 C14 C15 . . 120.1(2) ?
C13 C14 H14A . . 120.0 ?
C15 C14 H14A . . 120.0 ?
C14 C15 C16 . . 120.2(2) ?
C14 C15 H15A . . 119.9 ?
C16 C15 H15A . . 119.9 ?
C15 C16 C11 . . 119.9(2) ?
C15 C16 H16A . . 120.1 ?
C11 C16 H16A . . 120.1 ?
N3 C17 C18 . . 123.2(2) ?
N3 C17 H17A . . 118.4 ?
C18 C17 H17A . . 118.4 ?
C19 C18 C17 . . 119.2(2) ?
C19 C18 H18A . . 120.4 ?
C17 C18 H18A . . 120.4 ?
C18 C19 C20 . . 119.2(2) ?
C18 C19 H19A . . 120.4 ?
C20 C19 H19A . . 120.4 ?
C19 C20 C21 . . 117.91(19) ?
C19 C20 C22 . . 122.42(19) ?
C21 C20 C22 . . 119.64(18) ?
N3 C21 C20 . . 122.67(19) ?
N3 C21 C34 . . 116.87(18) ?
C20 C21 C34 . . 120.39(18) ?
N5 C22 C29 . . 121.64(18) ?
N5 C22 C20 . . 118.60(18) ?
C29 C22 C20 . . 119.75(18) ?
N5 C23 C24 . . 119.6(2) ?
N5 C23 C28 . . 121.26(19) ?
C24 C23 C28 . . 119.15(19) ?
C25 C24 C23 . . 119.9(2) ?
C25 C24 H24A . . 120.0 ?
C23 C24 H24A . . 120.0 ?
C24 C25 C26 . . 120.8(2) ?
C24 C25 H25A . . 119.6 ?
C26 C25 H25A . . 119.6 ?
C27 C26 C25 . . 121.1(2) ?
C27 C26 H26A . . 119.5 ?
C25 C26 H26A . . 119.5 ?
C26 C27 C28 . . 119.7(2) ?
C26 C27 H27A . . 120.1 ?
C28 C27 H27A . . 120.1 ?
N4 C28 C27 . . 119.6(2) ?
N4 C28 C23 . . 121.04(19) ?
C27 C28 C23 . . 119.3(2) ?
N4 C29 C22 . . 121.61(19) ?
N4 C29 C30 . . 118.87(18) ?
C22 C29 C30 . . 119.51(18) ?
C34 C30 C31 . . 118.03(19) ?
C34 C30 C29 . . 119.96(18) ?
C31 C30 C29 . . 121.99(19) ?
C32 C31 C30 . . 119.0(2) ?
C32 C31 H31A . . 120.5 ?
C30 C31 H31A . . 120.5 ?
C31 C32 C33 . . 118.9(2) ?
C31 C32 H32A . . 120.6 ?
C33 C32 H32A . . 120.6 ?
N2 C33 C32 . . 123.5(2) ?
N2 C33 H33A . . 118.3 ?
C32 C33 H33A . . 118.3 ?
N2 C34 C30 . . 122.87(19) ?
N2 C34 C21 . . 116.53(18) ?
C30 C34 C21 . . 120.54(18) ?
N6 C35 C36 . . 179.3(3) ?
C35 C36 H36A . . 109.5 ?
C35 C36 H36B . . 109.5 ?
H36A C36 H36B . . 109.5 ?
C35 C36 H36C . . 109.5 ?
H36A C36 H36C . . 109.5 ?
H36B C36 H36C . . 109.5 ?
F1 B1 F4 . . 111.9(3) ?
F1 B1 F2 . . 110.7(4) ?
F4 B1 F2 . . 108.9(3) ?
F1 B1 F3 . . 103.6(3) ?
F4 B1 F3 . . 110.1(3) ?
F2 B1 F3 . . 111.5(3) ?

loop_
_geom_bond_atom_site_label_1
_geom_bond_atom_site_label_2
_geom_bond_site_symmetry_2
_geom_bond_distance
_geom_bond_publ_flag
Cu1 N2 . 2.0828(19) y
Cu1 N3 . 2.0628(18) y
Cu1 N6 . 2.013(2) y
Cu1 P2 . 2.1883(6) y
P2 C11 . 1.820(2) ?
P2 C5 . 1.826(2) ?
P2 C4 . 1.862(2) ?
N1 C1 . 1.389(3) ?
N1 C4 . 1.435(3) ?
N1 H1A . 0.8600 ?
N2 C33 . 1.331(3) ?
N2 C34 . 1.357(3) ?
N3 C17 . 1.333(3) ?
N3 C21 . 1.353(3) ?
N4 C29 . 1.326(3) ?
N4 C28 . 1.354(3) ?
N5 C22 . 1.326(3) ?
N5 C23 . 1.351(3) ?
N6 C35 . 1.123(3) ?
C1 C2 . 1.396(3) ?
C1 C3 2_565 1.400(3) ?
C2 C3 . 1.390(3) ?
C2 H2A . 0.9300 ?
C3 C1 2_565 1.400(3) ?
C3 H3A . 0.9300 ?
C4 H4A . 0.9700 ?
C4 H4B . 0.9700 ?
C5 C6 . 1.389(3) ?
C5 C10 . 1.394(3) ?
C6 C7 . 1.394(4) ?
C6 H6A . 0.9300 ?
C7 C8 . 1.370(5) ?
C7 H7A . 0.9300 ?
C8 C9 . 1.377(4) ?
C8 H8A . 0.9300 ?
C9 C10 . 1.380(4) ?
C9 H9A . 0.9300 ?
C10 H10A . 0.9300 ?
C11 C12 . 1.386(3) ?
C11 C16 . 1.398(3) ?
C12 C13 . 1.384(4) ?
C12 H12A . 0.9300 ?
C13 C14 . 1.378(4) ?
C13 H13A . 0.9300 ?
C14 C15 . 1.382(4) ?
C14 H14A . 0.9300 ?
C15 C16 . 1.385(3) ?
C15 H15A . 0.9300 ?
C16 H16A . 0.9300 ?
C17 C18 . 1.384(3) ?
C17 H17A . 0.9300 ?
C18 C19 . 1.378(3) ?
C18 H18A . 0.9300 ?
C19 C20 . 1.395(3) ?
C19 H19A . 0.9300 ?
C20 C21 . 1.402(3) ?
C20 C22 . 1.457(3) ?
C21 C34 . 1.461(3) ?
C22 C29 . 1.435(3) ?
C23 C24 . 1.422(3) ?
C23 C28 . 1.426(3) ?
C24 C25 . 1.361(3) ?
C24 H24A . 0.9300 ?
C25 C26 . 1.413(4) ?
C25 H25A . 0.9300 ?
C26 C27 . 1.363(3) ?
C26 H26A . 0.9300 ?
C27 C28 . 1.417(3) ?
C27 H27A . 0.9300 ?
C29 C30 . 1.461(3) ?
C30 C34 . 1.391(3) ?
C30 C31 . 1.405(3) ?
C31 C32 . 1.380(3) ?
C31 H31A . 0.9300 ?
C32 C33 . 1.388(3) ?
C32 H32A . 0.9300 ?
C33 H33A . 0.9300 ?
C35 C36 . 1.460(4) ?
C36 H36A . 0.9600 ?
C36 H36B . 0.9600 ?
C36 H36C . 0.9600 ?
B1 F1 . 1.317(4) ?
B1 F4 . 1.336(4) ?
B1 F2 . 1.345(4) ?
B1 F3 . 1.368(4) ?
